data_1548176
loop_
_publ_author_name
'Sheng-Qun Su'
'Takashi Kamachi'
'Zi-Shuo Yao'
'You-Gui Huang'
'Yoshihito Shiota'
'Kazunari Yoshizawa'
'Nobuaki Azuma'
'Yuji Miyazaki'
'Motohiro Nakano'
'Goro Maruta'
'Sadamu Takeda'
'Soonchul Kang'
'Shinji Kanegawa'
'Osamu Sato'

_publ_section_title
;
 Assembling an alkyl rotor to access abrupt and reversible crystalline
 deformation of a cobalt(II) complex
;
_journal_name_full 'Nature Communications'
_journal_page_first 8810
_journal_paper_doi 10.1038/ncomms9810
_journal_volume 6
_journal_year 2015
_chemical_formula_moiety 'C16 H17 Co N7 O8'
_chemical_formula_sum 'C16 H17 Co N7 O8'
_chemical_formula_weight 494.30
_space_group_IT_number 14
_symmetry_cell_setting monoclinic
_symmetry_space_group_name_Hall '-P 2ybc'
_symmetry_space_group_name_H-M 'P 1 21/c 1'
_atom_sites_solution_hydrogens geom
_atom_sites_solution_primary direct
_atom_sites_solution_secondary difmap
_cell_angle_alpha 90.00
_cell_angle_beta 100.764(2)
_cell_angle_gamma 90.00
_cell_formula_units_Z 4
_cell_length_a 9.8490(11)
_cell_length_b 25.942(3)
_cell_length_c 8.1610(9)
_cell_measurement_reflns_used 3763
_cell_measurement_temperature 273(2)
_cell_measurement_theta_max 25.50
_cell_measurement_theta_min 2.63
_cell_volume 2048.5(4)
_computing_structure_refinement 'SHELXL-97 (Sheldrick, 1997)'
_computing_structure_solution 'SHELXS-97 (Sheldrick, 1990)'
_diffrn_ambient_temperature 273(2)
_diffrn_measured_fraction_theta_full 0.991
_diffrn_measured_fraction_theta_max 0.991
_diffrn_measurement_device_type Molybdenum
_diffrn_measurement_method dtprofit.ref
_diffrn_radiation_monochromator graphite
_diffrn_radiation_source 'fine-focus sealed tube'
_diffrn_radiation_type MoK\a
_diffrn_radiation_wavelength 0.71075
_diffrn_reflns_av_R_equivalents 0.0284
_diffrn_reflns_av_sigmaI/netI 0.0186
_diffrn_reflns_limit_h_max 11
_diffrn_reflns_limit_h_min -11
_diffrn_reflns_limit_k_max 31
_diffrn_reflns_limit_k_min -31
_diffrn_reflns_limit_l_max 8
_diffrn_reflns_limit_l_min -9
_diffrn_reflns_number 16941
_diffrn_reflns_theta_full 25.50
_diffrn_reflns_theta_max 25.50
_diffrn_reflns_theta_min 2.63
_exptl_absorpt_coefficient_mu 0.899
_exptl_absorpt_correction_T_max 0.9155
_exptl_absorpt_correction_T_min 0.7743
_exptl_absorpt_correction_type multi-scan
_exptl_crystal_colour purple
_exptl_crystal_density_diffrn 1.603
_exptl_crystal_density_method 'not measured'
_exptl_crystal_description prism
_exptl_crystal_F_000 1012
_exptl_crystal_size_max 0.30
_exptl_crystal_size_mid 0.25
_exptl_crystal_size_min 0.10
_refine_diff_density_max 0.255
_refine_diff_density_min -0.291
_refine_diff_density_rms 0.047
_refine_ls_extinction_method none
_refine_ls_goodness_of_fit_ref 1.081
_refine_ls_hydrogen_treatment mixed
_refine_ls_matrix_type full
_refine_ls_number_parameters 308
_refine_ls_number_reflns 3763
_refine_ls_number_restraints 0
_refine_ls_restrained_S_all 1.081
_refine_ls_R_factor_all 0.0344
_refine_ls_R_factor_gt 0.0335
_refine_ls_shift/su_max 0.001
_refine_ls_shift/su_mean 0.000
_refine_ls_structure_factor_coef Fsqd
_refine_ls_weighting_details 'calc w=1/[\s^2^(Fo^2^)+(0.0395P)^2^+0.9698P] where P=(Fo^2^+2Fc^2^)/3'
_refine_ls_weighting_scheme calc
_refine_ls_wR_factor_gt 0.0838
_refine_ls_wR_factor_ref 0.0845
_reflns_number_gt 3648
_reflns_number_total 3763
_reflns_threshold_expression >2sigma(I)
_cod_data_source_file 2.cif
_cod_data_source_block 2
_cod_depositor_comments
;
The following automatic conversions were performed:

'_symmetry_cell_setting' value 'Monoclinic' changed to 'monoclinic'
according to the built-in table from CIF Core dictionary named
'cif_core.dic' version 2.4.1 from 2010-06-29.

Automatic conversion script
Id: cif_fix_values 5376 2017-05-30 11:51:03Z andrius 
;
_cod_original_sg_symbol_H-M P21/c
_cod_database_code 1548176

loop_
_symmetry_equiv_pos_as_xyz
'x, y, z'
'-x, y+1/2, -z+1/2'
'-x, -y, -z'
'x, -y-1/2, z-1/2'

loop_
_atom_site_label
_atom_site_type_symbol
_atom_site_fract_x
_atom_site_fract_y
_atom_site_fract_z
_atom_site_U_iso_or_equiv
_atom_site_adp_type
_atom_site_occupancy
_atom_site_symmetry_multiplicity
_atom_site_calc_flag
_atom_site_refinement_flags
_atom_site_disorder_assembly
_atom_site_disorder_group
Co1 Co 0.44125(3) 0.375138(9) 0.79981(3) 0.03545(11) Uani 1 1 d . . .
C1 C 0.5935(2) 0.47816(8) 0.6967(3) 0.0502(5) Uani 1 1 d . . .
H1A H 0.5361 0.5028 0.7307 0.060 Uiso 1 1 calc R . .
C2 C 0.7083(2) 0.48969(8) 0.6267(3) 0.0517(5) Uani 1 1 d . . .
H2A H 0.7405 0.5222 0.6053 0.062 Uiso 1 1 calc R . .
C3 C 0.7632(2) 0.44369(8) 0.5963(3) 0.0437(5) Uani 1 1 d . . .
H3A H 0.8414 0.4385 0.5499 0.052 Uiso 1 1 calc R . .
C4 C 0.69292(18) 0.35283(7) 0.6460(2) 0.0323(4) Uani 1 1 d . . .
C5 C 0.79813(19) 0.32558(7) 0.5947(2) 0.0369(4) Uani 1 1 d . . .
H5A H 0.8681 0.3422 0.5529 0.044 Uiso 1 1 calc R . .
C6 C 0.79467(19) 0.27228(7) 0.6085(2) 0.0360(4) Uani 1 1 d . . .
C7 C 0.9100(2) 0.24169(8) 0.5567(3) 0.0433(5) Uani 1 1 d . . .
C8 C 0.68889(19) 0.24762(7) 0.6689(2) 0.0349(4) Uani 1 1 d . . .
H8A H 0.6859 0.2119 0.6782 0.042 Uiso 1 1 calc R . .
C9 C 0.58867(18) 0.27862(7) 0.7142(2) 0.0315(4) Uani 1 1 d . . .
C10 C 0.4381(2) 0.21096(8) 0.8088(2) 0.0398(4) Uani 1 1 d . . .
H10A H 0.4884 0.1812 0.7983 0.048 Uiso 1 1 calc R . .
C11 C 0.3157(2) 0.21382(8) 0.8610(3) 0.0464(5) Uani 1 1 d . . .
H11A H 0.2653 0.1867 0.8938 0.056 Uiso 1 1 calc R . .
C12 C 0.2811(2) 0.26600(9) 0.8551(3) 0.0478(5) Uani 1 1 d . . .
H12A H 0.2011 0.2792 0.8843 0.057 Uiso 1 1 calc R . .
C13 C 1.0057(3) 0.15838(9) 0.5420(4) 0.0655(7) Uani 1 1 d . . .
H13A H 1.0947 0.1753 0.5732 0.079 Uiso 1 1 calc R A 1
H13B H 0.9898 0.1517 0.4230 0.079 Uiso 1 1 calc R A 1
C14 C 1.0062(5) 0.10779(19) 0.6367(7) 0.0587(17) Uani 0.588(10) 1 d P B 1
H14A H 1.0890 0.0884 0.6292 0.070 Uiso 0.588(10) 1 calc PR B 1
H14B H 1.0061 0.1147 0.7535 0.070 Uiso 0.588(10) 1 calc PR B 1
C15 C 0.8805(7) 0.0771(2) 0.5631(10) 0.077(2) Uani 0.588(10) 1 d P B 1
H15A H 0.8835 0.0687 0.4479 0.093 Uiso 0.588(10) 1 calc PR B 1
H15B H 0.7982 0.0975 0.5645 0.093 Uiso 0.588(10) 1 calc PR B 1
C14' C 0.9380(9) 0.1025(3) 0.5250(10) 0.057(2) Uani 0.412(10) 1 d P B 2
H14C H 0.8474 0.1042 0.4538 0.069 Uiso 0.412(10) 1 calc PR B 2
H14D H 0.9951 0.0793 0.4738 0.069 Uiso 0.412(10) 1 calc PR B 2
C15' C 0.9248(13) 0.0828(3) 0.6896(12) 0.086(3) Uani 0.412(10) 1 d P B 2
H15C H 0.8592 0.1034 0.7363 0.103 Uiso 0.412(10) 1 calc PR B 2
H15D H 1.0134 0.0840 0.7650 0.103 Uiso 0.412(10) 1 calc PR B 2
C16 C 0.8730(5) 0.02578(13) 0.6643(5) 0.1144(14) Uani 1 1 d . . .
H16A H 0.7921 0.0067 0.6152 0.137 Uiso 1 1 calc R B 1
H16B H 0.8684 0.0340 0.7778 0.137 Uiso 1 1 calc R B 1
H16C H 0.9538 0.0054 0.6616 0.137 Uiso 1 1 calc R B 1
N1 N 0.57607(16) 0.42807(6) 0.7089(2) 0.0407(4) Uani 1 1 d . . .
N2 N 0.68267(16) 0.40649(6) 0.64613(19) 0.0349(3) Uani 1 1 d . . .
N3 N 0.59072(15) 0.32993(6) 0.70531(18) 0.0312(3) Uani 1 1 d . . .
N4 N 0.47357(16) 0.25992(6) 0.77460(19) 0.0334(3) Uani 1 1 d . . .
N5 N 0.37602(17) 0.29442(6) 0.8031(2) 0.0413(4) Uani 1 1 d . . .
N6 N 0.5300(2) 0.40168(7) 1.1124(2) 0.0497(4) Uani 1 1 d . . .
N7 N 0.19063(19) 0.39510(7) 0.6634(3) 0.0551(5) Uani 1 1 d . . .
O1 O 0.55312(17) 0.35963(6) 1.04282(18) 0.0501(4) Uani 1 1 d . . .
O2 O 0.5674(2) 0.40763(8) 1.2624(2) 0.0766(6) Uani 1 1 d . . .
O3 O 0.4651(2) 0.43465(7) 1.0186(2) 0.0750(6) Uani 1 1 d . . .
O4 O 0.22888(19) 0.38969(7) 0.8188(2) 0.0675(5) Uani 1 1 d . . .
O5 O 0.07125(19) 0.40276(9) 0.5983(4) 0.1008(8) Uani 1 1 d . . .
O6 O 0.28654(16) 0.39253(6) 0.5802(2) 0.0535(4) Uani 1 1 d . . .
O7 O 0.89650(16) 0.19192(6) 0.5814(2) 0.0566(4) Uani 1 1 d . B .
O8 O 1.00092(17) 0.26104(7) 0.4997(3) 0.0674(5) Uani 1 1 d . . .

loop_
_atom_site_aniso_label
_atom_site_aniso_U_11
_atom_site_aniso_U_22
_atom_site_aniso_U_33
_atom_site_aniso_U_23
_atom_site_aniso_U_13
_atom_site_aniso_U_12
Co1 0.03489(16) 0.03331(16) 0.03980(17) 0.00080(10) 0.01127(11) 0.00505(10)
C1 0.0583(13) 0.0306(10) 0.0624(14) -0.0012(9) 0.0132(11) 0.0051(9)
C2 0.0596(14) 0.0333(11) 0.0618(14) 0.0051(9) 0.0105(11) -0.0066(9)
C3 0.0440(11) 0.0394(11) 0.0496(11) 0.0060(9) 0.0133(9) -0.0077(9)
C4 0.0329(9) 0.0318(9) 0.0321(9) -0.0018(7) 0.0060(7) -0.0020(7)
C5 0.0339(9) 0.0378(10) 0.0414(10) -0.0015(8) 0.0129(8) -0.0030(8)
C6 0.0333(9) 0.0369(10) 0.0386(10) -0.0042(8) 0.0087(8) 0.0014(8)
C7 0.0370(10) 0.0431(11) 0.0512(12) -0.0063(9) 0.0117(9) 0.0025(8)
C8 0.0362(10) 0.0302(9) 0.0389(10) -0.0020(7) 0.0084(8) 0.0001(7)
C9 0.0322(9) 0.0318(9) 0.0308(9) -0.0010(7) 0.0065(7) -0.0035(7)
C10 0.0470(11) 0.0323(10) 0.0411(10) 0.0021(8) 0.0112(9) -0.0043(8)
C11 0.0484(12) 0.0466(12) 0.0465(11) 0.0046(9) 0.0148(9) -0.0121(9)
C12 0.0388(11) 0.0505(12) 0.0588(13) -0.0011(10) 0.0213(10) -0.0056(9)
C13 0.0620(15) 0.0469(13) 0.096(2) -0.0048(13) 0.0373(14) 0.0160(11)
C14 0.060(3) 0.058(3) 0.057(3) -0.003(2) 0.006(3) 0.019(2)
C15 0.071(3) 0.055(3) 0.104(6) 0.003(3) 0.009(3) 0.006(3)
C14' 0.066(5) 0.047(4) 0.063(5) -0.005(3) 0.021(4) 0.013(3)
C15' 0.143(9) 0.060(5) 0.063(6) 0.006(4) 0.040(6) 0.027(5)
C16 0.159(4) 0.0549(19) 0.147(4) 0.010(2) 0.073(3) 0.008(2)
N1 0.0416(9) 0.0330(9) 0.0495(10) -0.0009(7) 0.0139(8) 0.0040(7)
N2 0.0352(8) 0.0307(8) 0.0397(8) 0.0006(6) 0.0097(7) -0.0009(6)
N3 0.0313(7) 0.0302(8) 0.0332(8) -0.0009(6) 0.0089(6) -0.0004(6)
N4 0.0336(8) 0.0309(8) 0.0376(8) -0.0006(6) 0.0112(6) -0.0013(6)
N5 0.0341(8) 0.0387(9) 0.0544(10) -0.0004(7) 0.0168(7) 0.0014(7)
N6 0.0656(12) 0.0406(10) 0.0438(10) -0.0011(8) 0.0123(9) 0.0019(8)
N7 0.0379(10) 0.0425(10) 0.0829(15) 0.0033(10) 0.0066(10) 0.0029(8)
O1 0.0687(10) 0.0372(8) 0.0452(8) -0.0012(6) 0.0124(7) 0.0099(7)
O2 0.1157(16) 0.0705(12) 0.0402(9) -0.0110(8) 0.0058(9) -0.0057(11)
O3 0.1142(16) 0.0538(10) 0.0607(11) 0.0082(8) 0.0260(10) 0.0342(10)
O4 0.0676(11) 0.0679(11) 0.0749(12) 0.0088(9) 0.0340(10) 0.0220(9)
O5 0.0380(10) 0.0921(16) 0.160(2) 0.0014(16) -0.0126(12) 0.0076(10)
O6 0.0504(9) 0.0527(9) 0.0570(9) 0.0071(7) 0.0091(7) 0.0027(7)
O7 0.0546(9) 0.0377(8) 0.0864(12) -0.0050(8) 0.0361(8) 0.0068(7)
O8 0.0514(9) 0.0530(10) 0.1094(14) 0.0019(9) 0.0452(10) 0.0048(8)

loop_
_atom_type_symbol
_atom_type_description
_atom_type_scat_dispersion_real
_atom_type_scat_dispersion_imag
_atom_type_scat_source
C C 0.0033 0.0016 'International Tables Vol C Tables 4.2.6.8 and 6.1.1.4'
H H 0.0000 0.0000 'International Tables Vol C Tables 4.2.6.8 and 6.1.1.4'
N N 0.0061 0.0033 'International Tables Vol C Tables 4.2.6.8 and 6.1.1.4'
O O 0.0106 0.0060 'International Tables Vol C Tables 4.2.6.8 and 6.1.1.4'
Co Co 0.3494 0.9721 'International Tables Vol C Tables 4.2.6.8 and 6.1.1.4'

loop_
_geom_angle_atom_site_label_1
_geom_angle_atom_site_label_2
_geom_angle_atom_site_label_3
_geom_angle
_geom_angle_site_symmetry_1
_geom_angle_site_symmetry_3
O1 Co1 N3 87.75(6) . .
O1 Co1 N1 101.46(6) . .
N3 Co1 N1 73.30(6) . .
O1 Co1 O4 107.90(7) . .
N3 Co1 O4 149.78(7) . .
N1 Co1 O4 125.84(7) . .
O1 Co1 O6 166.78(6) . .
N3 Co1 O6 103.93(6) . .
N1 Co1 O6 88.03(6) . .
O4 Co1 O6 58.88(7) . .
O1 Co1 N5 84.80(6) . .
N3 Co1 N5 72.74(6) . .
N1 Co1 N5 145.15(6) . .
O4 Co1 N5 82.88(7) . .
O6 Co1 N5 92.67(6) . .
O1 Co1 O3 56.67(6) . .
N3 Co1 O3 131.34(7) . .
N1 Co1 O3 81.99(7) . .
O4 Co1 O3 77.89(8) . .
O6 Co1 O3 116.60(6) . .
N5 Co1 O3 127.51(7) . .
N1 C1 C2 111.78(19) . .
N1 C1 H1A 124.1 . .
C2 C1 H1A 124.1 . .
C3 C2 C1 105.59(19) . .
C3 C2 H2A 127.2 . .
C1 C2 H2A 127.2 . .
C2 C3 N2 107.25(19) . .
C2 C3 H3A 126.4 . .
N2 C3 H3A 126.4 . .
N3 C4 C5 122.75(17) . .
N3 C4 N2 112.58(15) . .
C5 C4 N2 124.66(16) . .
C4 C5 C6 116.98(17) . .
C4 C5 H5A 121.5 . .
C6 C5 H5A 121.5 . .
C5 C6 C8 121.26(17) . .
C5 C6 C7 118.02(17) . .
C8 C6 C7 120.72(17) . .
O8 C7 O7 125.17(19) . .
O8 C7 C6 123.1(2) . .
O7 C7 C6 111.70(17) . .
C9 C8 C6 116.70(17) . .
C9 C8 H8A 121.7 . .
C6 C8 H8A 121.7 . .
N3 C9 C8 123.35(16) . .
N3 C9 N4 112.67(15) . .
C8 C9 N4 123.98(16) . .
C11 C10 N4 106.94(18) . .
C11 C10 H10A 126.5 . .
N4 C10 H10A 126.5 . .
C10 C11 C12 105.59(18) . .
C10 C11 H11A 127.2 . .
C12 C11 H11A 127.2 . .
N5 C12 C11 111.70(19) . .
N5 C12 H12A 124.2 . .
C11 C12 H12A 124.2 . .
O7 C13 C14 109.5(3) . .
O7 C13 C14' 104.3(3) . .
C14 C13 C14' 38.8(3) . .
O7 C13 H13A 109.8 . .
C14 C13 H13A 109.8 . .
C14' C13 H13A 141.0 . .
O7 C13 H13B 109.8 . .
C14 C13 H13B 109.8 . .
C14' C13 H13B 76.3 . .
H13A C13 H13B 108.2 . .
C15 C14 C13 109.3(5) . .
C15 C14 H14A 109.8 . .
C13 C14 H14A 109.8 . .
C15 C14 H14B 109.8 . .
C13 C14 H14B 109.8 . .
H14A C14 H14B 108.3 . .
C14 C15 C16 110.8(5) . .
C14 C15 H15A 109.5 . .
C16 C15 H15A 109.5 . .
C14 C15 H15B 109.5 . .
C16 C15 H15B 109.5 . .
H15A C15 H15B 108.1 . .
C15' C14' C13 110.3(7) . .
C15' C14' H14C 109.6 . .
C13 C14' H14C 109.6 . .
C15' C14' H14D 109.6 . .
C13 C14' H14D 109.6 . .
H14C C14' H14D 108.1 . .
C14' C15' C16 107.0(7) . .
C14' C15' H15C 110.3 . .
C16 C15' H15C 110.3 . .
C14' C15' H15D 110.3 . .
C16 C15' H15D 110.3 . .
H15C C15' H15D 108.6 . .
C15' C16 C15 39.2(3) . .
C15' C16 H16A 140.1 . .
C15 C16 H16A 109.5 . .
C15' C16 H16B 74.7 . .
C15 C16 H16B 109.5 . .
H16A C16 H16B 109.5 . .
C15' C16 H16C 105.8 . .
C15 C16 H16C 109.5 . .
H16A C16 H16C 109.5 . .
H16B C16 H16C 109.5 . .
C1 N1 N2 104.76(16) . .
C1 N1 Co1 139.35(15) . .
N2 N1 Co1 115.86(11) . .
C3 N2 N1 110.62(16) . .
C3 N2 C4 131.45(16) . .
N1 N2 C4 117.92(14) . .
C9 N3 C4 118.94(15) . .
C9 N3 Co1 120.67(12) . .
C4 N3 Co1 120.26(12) . .
C10 N4 N5 111.21(15) . .
C10 N4 C9 130.52(16) . .
N5 N4 C9 118.26(15) . .
C12 N5 N4 104.56(16) . .
C12 N5 Co1 139.80(14) . .
N4 N5 Co1 114.03(11) . .
O2 N6 O3 123.7(2) . .
O2 N6 O1 120.77(19) . .
O3 N6 O1 115.49(18) . .
O5 N7 O4 122.8(2) . .
O5 N7 O6 122.3(3) . .
O4 N7 O6 114.93(18) . .
N6 O1 Co1 98.63(12) . .
N6 O3 Co1 89.01(13) . .
N7 O4 Co1 93.37(12) . .
N7 O6 Co1 92.69(13) . .
C7 O7 C13 116.71(17) . .

loop_
_geom_bond_atom_site_label_1
_geom_bond_atom_site_label_2
_geom_bond_distance
_geom_bond_site_symmetry_2
Co1 O1 2.1196(15) .
Co1 N3 2.1358(15) .
Co1 N1 2.1372(16) .
Co1 O4 2.1593(18) .
Co1 O6 2.1722(16) .
Co1 N5 2.1919(17) .
Co1 O3 2.3389(19) .
C1 N1 1.317(3) .
C1 C2 1.391(3) .
C1 H1A 0.9300 .
C2 C3 1.352(3) .
C2 H2A 0.9300 .
C3 N2 1.358(2) .
C3 H3A 0.9300 .
C4 N3 1.335(2) .
C4 C5 1.382(3) .
C4 N2 1.396(2) .
C5 C6 1.388(3) .
C5 H5A 0.9300 .
C6 C8 1.389(3) .
C6 C7 1.509(3) .
C7 O8 1.194(3) .
C7 O7 1.317(3) .
C8 C9 1.376(3) .
C8 H8A 0.9300 .
C9 N3 1.334(2) .
C9 N4 1.404(2) .
C10 C11 1.353(3) .
C10 N4 1.360(2) .
C10 H10A 0.9300 .
C11 C12 1.395(3) .
C11 H11A 0.9300 .
C12 N5 1.321(3) .
C12 H12A 0.9300 .
C13 O7 1.465(3) .
C13 C14 1.523(6) .
C13 C14' 1.591(9) .
C13 H13A 0.9700 .
C13 H13B 0.9700 .
C14 C15 1.501(10) .
C14 H14A 0.9700 .
C14 H14B 0.9700 .
C15 C16 1.575(8) .
C15 H15A 0.9700 .
C15 H15B 0.9700 .
C14' C15' 1.465(13) .
C14' H14C 0.9700 .
C14' H14D 0.9700 .
C15' C16 1.565(10) .
C15' H15C 0.9700 .
C15' H15D 0.9700 .
C16 H16A 0.9600 .
C16 H16B 0.9600 .
C16 H16C 0.9600 .
N1 N2 1.371(2) .
N4 N5 1.365(2) .
N6 O2 1.220(3) .
N6 O3 1.243(2) .
N6 O1 1.270(2) .
N7 O5 1.213(3) .
N7 O4 1.261(3) .
N7 O6 1.264(3) .

loop_
_geom_torsion_atom_site_label_1
_geom_torsion_atom_site_label_2
_geom_torsion_atom_site_label_3
_geom_torsion_atom_site_label_4
_geom_torsion
_geom_torsion_site_symmetry_1
_geom_torsion_site_symmetry_2
_geom_torsion_site_symmetry_3
_geom_torsion_site_symmetry_4
N1 C1 C2 C3 -0.4(3) . . . .
C1 C2 C3 N2 0.3(2) . . . .
N3 C4 C5 C6 -0.5(3) . . . .
N2 C4 C5 C6 177.78(16) . . . .
C4 C5 C6 C8 0.9(3) . . . .
C4 C5 C6 C7 -178.75(17) . . . .
C5 C6 C7 O8 -2.5(3) . . . .
C8 C6 C7 O8 177.8(2) . . . .
C5 C6 C7 O7 177.86(18) . . . .
C8 C6 C7 O7 -1.8(3) . . . .
C5 C6 C8 C9 -0.1(3) . . . .
C7 C6 C8 C9 179.55(17) . . . .
C6 C8 C9 N3 -1.2(3) . . . .
C6 C8 C9 N4 178.80(16) . . . .
N4 C10 C11 C12 0.3(2) . . . .
C10 C11 C12 N5 -0.2(3) . . . .
O7 C13 C14 C15 70.9(5) . . . .
C14' C13 C14 C15 -17.9(5) . . . .
C13 C14 C15 C16 -176.8(4) . . . .
O7 C13 C14' C15' -72.5(7) . . . .
C14 C13 C14' C15' 30.9(6) . . . .
C13 C14' C15' C16 -173.9(5) . . . .
C14' C15' C16 C15 -19.3(5) . . . .
C14 C15 C16 C15' 31.4(6) . . . .
C2 C1 N1 N2 0.3(2) . . . .
C2 C1 N1 Co1 177.96(16) . . . .
O1 Co1 N1 C1 -94.9(2) . . . .
N3 Co1 N1 C1 -179.1(2) . . . .
O4 Co1 N1 C1 27.3(3) . . . .
O6 Co1 N1 C1 75.8(2) . . . .
N5 Co1 N1 C1 167.6(2) . . . .
O3 Co1 N1 C1 -41.4(2) . . . .
O1 Co1 N1 N2 82.50(13) . . . .
N3 Co1 N1 N2 -1.61(12) . . . .
O4 Co1 N1 N2 -155.27(12) . . . .
O6 Co1 N1 N2 -106.78(13) . . . .
N5 Co1 N1 N2 -14.9(2) . . . .
O3 Co1 N1 N2 136.01(14) . . . .
C2 C3 N2 N1 -0.1(2) . . . .
C2 C3 N2 C4 -178.79(19) . . . .
C1 N1 N2 C3 -0.1(2) . . . .
Co1 N1 N2 C3 -178.42(13) . . . .
C1 N1 N2 C4 178.74(16) . . . .
Co1 N1 N2 C4 0.5(2) . . . .
N3 C4 N2 C3 -179.57(19) . . . .
C5 C4 N2 C3 2.0(3) . . . .
N3 C4 N2 N1 1.8(2) . . . .
C5 C4 N2 N1 -176.65(17) . . . .
C8 C9 N3 C4 1.6(3) . . . .
N4 C9 N3 C4 -178.39(15) . . . .
C8 C9 N3 Co1 -174.18(13) . . . .
N4 C9 N3 Co1 5.81(19) . . . .
C5 C4 N3 C9 -0.7(3) . . . .
N2 C4 N3 C9 -179.19(15) . . . .
C5 C4 N3 Co1 175.12(14) . . . .
N2 C4 N3 Co1 -3.4(2) . . . .
O1 Co1 N3 C9 75.86(13) . . . .
N1 Co1 N3 C9 178.54(14) . . . .
O4 Co1 N3 C9 -47.1(2) . . . .
O6 Co1 N3 C9 -97.86(13) . . . .
N5 Co1 N3 C9 -9.39(13) . . . .
O3 Co1 N3 C9 115.78(14) . . . .
O1 Co1 N3 C4 -99.88(13) . . . .
N1 Co1 N3 C4 2.80(13) . . . .
O4 Co1 N3 C4 137.19(15) . . . .
O6 Co1 N3 C4 86.40(14) . . . .
N5 Co1 N3 C4 174.87(14) . . . .
O3 Co1 N3 C4 -59.96(15) . . . .
C11 C10 N4 N5 -0.2(2) . . . .
C11 C10 N4 C9 -178.81(18) . . . .
N3 C9 N4 C10 -176.55(17) . . . .
C8 C9 N4 C10 3.4(3) . . . .
N3 C9 N4 N5 5.0(2) . . . .
C8 C9 N4 N5 -175.05(17) . . . .
C11 C12 N5 N4 0.1(2) . . . .
C11 C12 N5 Co1 -163.48(17) . . . .
C10 N4 N5 C12 0.1(2) . . . .
C9 N4 N5 C12 178.85(16) . . . .
C10 N4 N5 Co1 168.56(12) . . . .
C9 N4 N5 Co1 -12.7(2) . . . .
O1 Co1 N5 C12 84.5(2) . . . .
N3 Co1 N5 C12 173.7(2) . . . .
N1 Co1 N5 C12 -172.9(2) . . . .
O4 Co1 N5 C12 -24.3(2) . . . .
O6 Co1 N5 C12 -82.5(2) . . . .
O3 Co1 N5 C12 44.4(3) . . . .
O1 Co1 N5 N4 -78.10(13) . . . .
N3 Co1 N5 N4 11.15(12) . . . .
N1 Co1 N5 N4 24.5(2) . . . .
O4 Co1 N5 N4 173.09(14) . . . .
O6 Co1 N5 N4 114.91(13) . . . .
O3 Co1 N5 N4 -118.16(13) . . . .
O2 N6 O1 Co1 173.7(2) . . . .
O3 N6 O1 Co1 -4.6(2) . . . .
N3 Co1 O1 N6 147.42(13) . . . .
N1 Co1 O1 N6 74.96(13) . . . .
O4 Co1 O1 N6 -58.93(14) . . . .
O6 Co1 O1 N6 -60.2(3) . . . .
N5 Co1 O1 N6 -139.71(13) . . . .
O3 Co1 O1 N6 2.63(13) . . . .
O2 N6 O3 Co1 -174.1(2) . . . .
O1 N6 O3 Co1 4.1(2) . . . .
O1 Co1 O3 N6 -2.65(13) . . . .
N3 Co1 O3 N6 -52.77(17) . . . .
N1 Co1 O3 N6 -112.08(15) . . . .
O4 Co1 O3 N6 118.50(15) . . . .
O6 Co1 O3 N6 164.19(13) . . . .
N5 Co1 O3 N6 47.44(17) . . . .
O5 N7 O4 Co1 177.4(2) . . . .
O6 N7 O4 Co1 -3.42(19) . . . .
O1 Co1 O4 N7 -177.55(12) . . . .
N3 Co1 O4 N7 -59.34(19) . . . .
N1 Co1 O4 N7 63.05(16) . . . .
O6 Co1 O4 N7 2.11(12) . . . .
N5 Co1 O4 N7 -95.38(14) . . . .
O3 Co1 O4 N7 133.74(14) . . . .
O5 N7 O6 Co1 -177.4(2) . . . .
O4 N7 O6 Co1 3.40(19) . . . .
O1 Co1 O6 N7 -0.7(3) . . . .
N3 Co1 O6 N7 150.80(12) . . . .
N1 Co1 O6 N7 -136.94(12) . . . .
O4 Co1 O6 N7 -2.10(12) . . . .
N5 Co1 O6 N7 77.93(12) . . . .
O3 Co1 O6 N7 -56.91(14) . . . .
O8 C7 O7 C13 2.8(4) . . . .
C6 C7 O7 C13 -177.6(2) . . . .
C14 C13 O7 C7 158.1(3) . . . .
C14' C13 O7 C7 -161.6(4) . . . .
